data_2220753
loop_
_publ_author_name
'Xu, Hai-Jun'
'Tan, Qing-Yin'
'Pang, Yi-Jie'

_publ_section_title
;
 (2,4-Dihydroxybenzylidene)dimethylammonium dichlorophosphinate
;
_journal_coeditor_code CV2507
_journal_issue 2
_journal_name_full 'Acta Crystallographica Section E'
_journal_page_first o353
_journal_paper_doi 10.1107/S1600536809001925
_journal_volume 65
_journal_year 2009
_chemical_formula_iupac 'C9 H12 N O2 +, Cl2 O2 P -'
_chemical_formula_moiety 'C9 H12 N O2 +, Cl2 O2 P -'
_chemical_formula_sum 'C9 H12 Cl2 N O4 P'
_chemical_formula_weight 300.07
_chemical_name_systematic
;
(2,4-Dihydroxybenzylidene)dimethylammonium dichlorophosphinate
;
_space_group_IT_number 2
_symmetry_cell_setting triclinic
_symmetry_space_group_name_Hall '-P 1'
_symmetry_space_group_name_H-M 'P -1'
_atom_sites_solution_hydrogens geom
_atom_sites_solution_primary direct
_atom_sites_solution_secondary difmap
_audit_creation_method SHELXL-97
_cell_angle_alpha 100.021(19)
_cell_angle_beta 107.035(2)
_cell_angle_gamma 103.02(3)
_cell_formula_units_Z 2
_cell_length_a 7.922(4)
_cell_length_b 8.163(4)
_cell_length_c 11.035(9)
_cell_measurement_reflns_used 1854
_cell_measurement_temperature 293(2)
_cell_measurement_theta_max 27.4603
_cell_measurement_theta_min 2.6504
_cell_volume 642.3(7)
_computing_cell_refinement 'CrystalClear (Rigaku, 2005)'
_computing_data_collection 'CrystalClear (Rigaku, 2005)'
_computing_data_reduction 'CrystalClear (Rigaku, 2005)'
_computing_molecular_graphics 'SHELXTL (Sheldrick, 2008)'
_computing_publication_material 'SHELXL97 (Sheldrick, 2008)'
_computing_structure_refinement 'SHELXL97 (Sheldrick, 2008)'
_computing_structure_solution 'SHELXS97 (Sheldrick, 2008)'
_diffrn_ambient_temperature 293(2)
_diffrn_detector_area_resol_mean 13.6612
_diffrn_measured_fraction_theta_full 0.984
_diffrn_measured_fraction_theta_max 0.984
_diffrn_measurement_device_type 'Rigaku Mercury2'
_diffrn_measurement_method \w
_diffrn_radiation_monochromator graphite
_diffrn_radiation_source 'fine-focus sealed tube'
_diffrn_radiation_type MoK\a
_diffrn_radiation_wavelength 0.71073
_diffrn_reflns_av_R_equivalents 0.0202
_diffrn_reflns_av_sigmaI/netI 0.0238
_diffrn_reflns_limit_h_max 10
_diffrn_reflns_limit_h_min -10
_diffrn_reflns_limit_k_max 10
_diffrn_reflns_limit_k_min -10
_diffrn_reflns_limit_l_max 14
_diffrn_reflns_limit_l_min -14
_diffrn_reflns_number 6473
_diffrn_reflns_theta_full 27.46
_diffrn_reflns_theta_max 27.46
_diffrn_reflns_theta_min 2.65
_diffrn_standards_number 0
_exptl_absorpt_coefficient_mu 0.631
_exptl_absorpt_correction_T_max 1.0000
_exptl_absorpt_correction_T_min 0.9033
_exptl_absorpt_correction_type multi-scan
_exptl_absorpt_process_details '(CrystalClear; Rigaku, 2005)'
_exptl_crystal_colour Colourless
_exptl_crystal_density_diffrn 1.552
_exptl_crystal_density_method 'not measured'
_exptl_crystal_description Prism
_exptl_crystal_F_000 308
_exptl_crystal_size_max 0.2000
_exptl_crystal_size_mid 0.2000
_exptl_crystal_size_min 0.2000
_refine_diff_density_max 0.339
_refine_diff_density_min -0.377
_refine_ls_extinction_method none
_refine_ls_goodness_of_fit_ref 1.057
_refine_ls_hydrogen_treatment constr
_refine_ls_matrix_type full
_refine_ls_number_parameters 155
_refine_ls_number_reflns 2898
_refine_ls_number_restraints 0
_refine_ls_restrained_S_all 1.057
_refine_ls_R_factor_all 0.0533
_refine_ls_R_factor_gt 0.0433
_refine_ls_shift/su_max 0.000
_refine_ls_shift/su_mean 0.000
_refine_ls_structure_factor_coef Fsqd
_refine_ls_weighting_details 'calc w=1/[\s^2^(Fo^2^)+(0.0563P)^2^+0.2201P] where P=(Fo^2^+2Fc^2^)/3'
_refine_ls_weighting_scheme calc
_refine_ls_wR_factor_gt 0.1097
_refine_ls_wR_factor_ref 0.1164
_reflns_number_gt 2374
_reflns_number_total 2898
_reflns_threshold_expression I>2\s(I)
_cod_data_source_file cv2507.cif
_cod_data_source_block I
_cod_database_code 2220753
_cod_database_fobs_code 2220753

loop_
_symmetry_equiv_pos_as_xyz
'x, y, z'
'-x, -y, -z'

loop_
_atom_site_type_symbol
_atom_site_label
_atom_site_fract_x
_atom_site_fract_y
_atom_site_fract_z
_atom_site_U_iso_or_equiv
_atom_site_adp_type
_atom_site_calc_flag
_atom_site_refinement_flags
_atom_site_occupancy
_atom_site_disorder_assembly
_atom_site_disorder_group
P P1 0.07808(7) 0.57775(7) 0.79425(5) 0.04024(16) Uani d . 1 . .
Cl Cl2 -0.01734(10) 0.66505(10) 0.63397(6) 0.0665(2) Uani d . 1 . .
O O1 0.1067(2) 0.88448(19) 0.41735(15) 0.0469(4) Uani d . 1 . .
H H1A 0.0823 0.7961 0.3592 0.070 Uiso calc R 1 . .
O O2 0.4455(2) 1.1302(2) 0.17313(15) 0.0556(4) Uani d . 1 . .
H H2 0.5384 1.2072 0.1825 0.083 Uiso calc R 1 . .
C C1 0.3561(2) 1.1426(2) 0.52665(18) 0.0340(4) Uani d . 1 . .
N N1 0.3863(2) 1.2128(2) 0.76201(16) 0.0424(4) Uani d . 1 . .
C C6 0.2445(3) 1.0094(2) 0.40992(19) 0.0342(4) Uani d . 1 . .
C C5 0.2758(3) 1.0099(3) 0.29337(19) 0.0382(4) Uani d . 1 . .
H H5A 0.2007 0.9231 0.2179 0.046 Uiso calc R 1 . .
C C7 0.3111(3) 1.1237(3) 0.6409(2) 0.0394(4) Uani d . 1 . .
H H7A 0.2087 1.0299 0.6251 0.047 Uiso calc R 1 . .
C C3 0.5312(3) 1.2722(3) 0.4014(2) 0.0424(5) Uani d . 1 . .
H H3A 0.6267 1.3596 0.3980 0.051 Uiso calc R 1 . .
C C4 0.4190(3) 1.1396(3) 0.28853(19) 0.0388(4) Uani d . 1 . .
C C2 0.4993(3) 1.2723(3) 0.5167(2) 0.0411(5) Uani d . 1 . .
H H2A 0.5746 1.3609 0.5911 0.049 Uiso calc R 1 . .
C C8 0.5515(4) 1.3646(4) 0.8156(2) 0.0627(7) Uani d . 1 . .
H H8A 0.5790 1.4070 0.9081 0.094 Uiso calc R 1 . .
H H8B 0.5293 1.4545 0.7729 0.094 Uiso calc R 1 . .
H H8C 0.6541 1.3315 0.8009 0.094 Uiso calc R 1 . .
C C9 0.3073(4) 1.1623(4) 0.8600(2) 0.0642(7) Uani d . 1 . .
H H9A 0.2007 1.0624 0.8178 0.096 Uiso calc R 1 . .
H H9B 0.2720 1.2571 0.8998 0.096 Uiso calc R 1 . .
H H9C 0.3977 1.1345 0.9261 0.096 Uiso calc R 1 . .
Cl Cl1 0.00162(13) 0.72157(11) 0.92482(8) 0.0820(3) Uani d . 1 . .
O O4 -0.0294(3) 0.3961(2) 0.76791(18) 0.0643(5) Uani d . 1 . .
O O3 0.2793(2) 0.6276(3) 0.83673(19) 0.0676(5) Uani d . 1 . .

loop_
_atom_site_aniso_label
_atom_site_aniso_U_11
_atom_site_aniso_U_22
_atom_site_aniso_U_33
_atom_site_aniso_U_12
_atom_site_aniso_U_13
_atom_site_aniso_U_23
P1 0.0420(3) 0.0381(3) 0.0372(3) 0.0040(2) 0.0153(2) 0.0083(2)
Cl2 0.0797(5) 0.0756(5) 0.0469(4) 0.0299(4) 0.0158(3) 0.0234(3)
O1 0.0444(8) 0.0444(8) 0.0439(8) -0.0018(6) 0.0192(7) 0.0040(6)
O2 0.0622(11) 0.0637(11) 0.0367(8) 0.0029(8) 0.0235(7) 0.0116(7)
C1 0.0336(9) 0.0374(10) 0.0300(9) 0.0116(8) 0.0087(7) 0.0087(7)
N1 0.0439(10) 0.0527(11) 0.0315(9) 0.0174(8) 0.0129(7) 0.0091(7)
C6 0.0322(9) 0.0349(9) 0.0357(10) 0.0108(7) 0.0110(7) 0.0096(7)
C5 0.0402(10) 0.0382(10) 0.0320(10) 0.0094(8) 0.0104(8) 0.0047(8)
C7 0.0376(10) 0.0439(11) 0.0362(10) 0.0121(8) 0.0121(8) 0.0098(8)
C3 0.0410(11) 0.0408(11) 0.0406(11) 0.0031(8) 0.0132(9) 0.0121(9)
C4 0.0427(11) 0.0439(11) 0.0323(10) 0.0138(8) 0.0137(8) 0.0133(8)
C2 0.0402(11) 0.0395(10) 0.0349(10) 0.0050(8) 0.0074(8) 0.0067(8)
C8 0.0578(15) 0.0714(17) 0.0398(13) 0.0026(12) 0.0120(11) -0.0034(11)
C9 0.0794(18) 0.0802(18) 0.0377(12) 0.0198(14) 0.0290(12) 0.0162(12)
Cl1 0.1114(7) 0.0773(5) 0.0594(4) 0.0271(4) 0.0444(4) -0.0020(3)
O4 0.0824(13) 0.0392(9) 0.0644(12) -0.0028(8) 0.0353(10) 0.0061(8)
O3 0.0420(9) 0.0902(14) 0.0699(12) 0.0091(9) 0.0166(8) 0.0371(10)

loop_
_atom_type_symbol
_atom_type_description
_atom_type_scat_dispersion_real
_atom_type_scat_dispersion_imag
_atom_type_scat_source
C C 0.0033 0.0016 'International Tables Vol C Tables 4.2.6.8 and 6.1.1.4'
H H 0.0000 0.0000 'International Tables Vol C Tables 4.2.6.8 and 6.1.1.4'
N N 0.0061 0.0033 'International Tables Vol C Tables 4.2.6.8 and 6.1.1.4'
O O 0.0106 0.0060 'International Tables Vol C Tables 4.2.6.8 and 6.1.1.4'
P P 0.1023 0.0942 'International Tables Vol C Tables 4.2.6.8 and 6.1.1.4'
Cl Cl 0.1484 0.1585 'International Tables Vol C Tables 4.2.6.8 and 6.1.1.4'

loop_
_geom_angle_atom_site_label_1
_geom_angle_atom_site_label_2
_geom_angle_atom_site_label_3
_geom_angle_site_symmetry_1
_geom_angle_site_symmetry_3
_geom_angle
_geom_angle_publ_flag
O3 P1 O4 . . 120.75(12) ?
O3 P1 Cl1 . . 109.16(10) ?
O4 P1 Cl1 . . 107.38(8) ?
O3 P1 Cl2 . . 108.40(8) ?
O4 P1 Cl2 . . 108.48(9) ?
Cl1 P1 Cl2 . . 100.85(7) ?
C6 O1 H1A . . 109.5 ?
C4 O2 H2 . . 109.5 ?
C2 C1 C6 . . 116.78(18) ?
C2 C1 C7 . . 128.16(18) ?
C6 C1 C7 . . 115.03(18) ?
C7 N1 C8 . . 125.83(19) ?
C7 N1 C9 . . 119.8(2) ?
C8 N1 C9 . . 114.33(19) ?
O1 C6 C5 . . 121.34(17) ?
O1 C6 C1 . . 117.69(17) ?
C5 C6 C1 . . 120.97(18) ?
C6 C5 C4 . . 120.18(18) ?
C6 C5 H5A . . 119.9 ?
C4 C5 H5A . . 119.9 ?
N1 C7 C1 . . 131.9(2) ?
N1 C7 H7A . . 114.0 ?
C1 C7 H7A . . 114.0 ?
C2 C3 C4 . . 119.5(2) ?
C2 C3 H3A . . 120.2 ?
C4 C3 H3A . . 120.2 ?
O2 C4 C5 . . 117.32(18) ?
O2 C4 C3 . . 122.41(19) ?
C5 C4 C3 . . 120.26(19) ?
C3 C2 C1 . . 122.27(18) ?
C3 C2 H2A . . 118.9 ?
C1 C2 H2A . . 118.9 ?
N1 C8 H8A . . 109.5 ?
N1 C8 H8B . . 109.5 ?
H8A C8 H8B . . 109.5 ?
N1 C8 H8C . . 109.5 ?
H8A C8 H8C . . 109.5 ?
H8B C8 H8C . . 109.5 ?
N1 C9 H9A . . 109.5 ?
N1 C9 H9B . . 109.5 ?
H9A C9 H9B . . 109.5 ?
N1 C9 H9C . . 109.5 ?
H9A C9 H9C . . 109.5 ?
H9B C9 H9C . . 109.5 ?

loop_
_geom_bond_atom_site_label_1
_geom_bond_atom_site_label_2
_geom_bond_site_symmetry_2
_geom_bond_distance
_geom_bond_publ_flag
P1 O3 . 1.4598(19) ?
P1 O4 . 1.4641(18) ?
P1 Cl1 . 2.0160(13) ?
P1 Cl2 . 2.0262(15) ?
O1 C6 . 1.349(2) ?
O1 H1A . 0.8200 ?
O2 C4 . 1.342(3) ?
O2 H2 . 0.8200 ?
C1 C2 . 1.412(3) ?
C1 C6 . 1.426(3) ?
C1 C7 . 1.431(3) ?
N1 C7 . 1.292(3) ?
N1 C8 . 1.470(3) ?
N1 C9 . 1.471(3) ?
C6 C5 . 1.380(3) ?
C5 C4 . 1.387(3) ?
C5 H5A . 0.9300 ?
C7 H7A . 0.9300 ?
C3 C2 . 1.367(3) ?
C3 C4 . 1.401(3) ?
C3 H3A . 0.9300 ?
C2 H2A . 0.9300 ?
C8 H8A . 0.9600 ?
C8 H8B . 0.9600 ?
C8 H8C . 0.9600 ?
C9 H9A . 0.9600 ?
C9 H9B . 0.9600 ?
C9 H9C . 0.9600 ?

loop_
_geom_hbond_atom_site_label_D
_geom_hbond_atom_site_label_H
_geom_hbond_atom_site_label_A
_geom_hbond_site_symmetry_A
_geom_hbond_distance_DH
_geom_hbond_distance_HA
_geom_hbond_distance_DA
_geom_hbond_angle_DHA
O1 H1A O4 2_566 0.82 1.79 2.609(3) 179.8
O2 H2 O3 2_676 0.82 1.83 2.635(3) 166.9

loop_
_cod_related_entry_id
_cod_related_entry_database
_cod_related_entry_code
1 ChemSpider 9056376
